data_4066259
loop_
_publ_author_name
'Ananikov, Valentine P.'
'Gayduk, Konstantin A.'
'Starikova, Zoya A.'
'Beletskaya, Irina P.'

_publ_section_title
;
 Ni(acac)2/Phosphine as an Excellent Precursor of Nickel(0) for Catalytic
 Systems&#x2020;
;
_journal_issue 21
_journal_name_full Organometallics
_journal_page_first 5098
_journal_paper_doi 10.1021/om1003732
_journal_volume 29
_journal_year 2010
_chemical_formula_moiety 'C8 H11 O P'
_chemical_formula_sum 'C8 H11 O P'
_chemical_formula_weight 154.14
_chemical_name_systematic
; 
 ? 
;
_space_group_IT_number 61
_symmetry_cell_setting orthorhombic
_symmetry_space_group_name_Hall '-P 2ac 2ab'
_symmetry_space_group_name_H-M 'P b c a'
_atom_sites_solution_hydrogens geom
_atom_sites_solution_primary direct
_atom_sites_solution_secondary difmap
_audit_creation_method SHELXL-97
_cell_angle_alpha 90.00
_cell_angle_beta 90.00
_cell_angle_gamma 90.00
_cell_formula_units_Z 8
_cell_length_a 6.9726(4)
_cell_length_b 11.1807(6)
_cell_length_c 21.3756(12)
_cell_measurement_reflns_used 96
_cell_measurement_temperature 120(2)
_cell_measurement_theta_max 28
_cell_measurement_theta_min 3
_cell_volume 1666.41(16)
_computing_cell_refinement 'SAINTPlus (Bruker, 1998a)'
_computing_data_collection 'SMART (Bruker, 1998b)'
_computing_data_reduction 'SAINTPlus (Bruker, 1998a)'
_computing_molecular_graphics 'SHELXTL ver. 5.1 (Sheldrick, 1998b)'
_computing_publication_material 'SHELXTL ver. 5.1 (Sheldrick, 1998b)'
_computing_structure_refinement 'SHELXTL ver. 5.1 (Sheldrick, 1998b)'
_computing_structure_solution 'SHELXTL ver. 5.1 (Sheldrick, 1998b)'
_diffrn_ambient_temperature 120(2)
_diffrn_measured_fraction_theta_full 0.986
_diffrn_measured_fraction_theta_max 0.986
_diffrn_measurement_device_type 'Bruker SMART 1000 CCD area detector'
_diffrn_measurement_method 'phi and omega scans'
_diffrn_radiation_monochromator graphite
_diffrn_radiation_source 'fine-focus sealed tube'
_diffrn_radiation_type MoK\a
_diffrn_radiation_wavelength 0.71073
_diffrn_reflns_av_R_equivalents 0.0393
_diffrn_reflns_av_sigmaI/netI 0.0214
_diffrn_reflns_limit_h_max 9
_diffrn_reflns_limit_h_min -9
_diffrn_reflns_limit_k_max 14
_diffrn_reflns_limit_k_min -14
_diffrn_reflns_limit_l_max 28
_diffrn_reflns_limit_l_min -28
_diffrn_reflns_number 15610
_diffrn_reflns_theta_full 28.00
_diffrn_reflns_theta_max 28.00
_diffrn_reflns_theta_min 1.91
_exptl_absorpt_coefficient_mu 0.260
_exptl_absorpt_correction_T_max 0.949
_exptl_absorpt_correction_T_min 0.897
_exptl_absorpt_correction_type multi-scan
_exptl_absorpt_process_details 'SADABS (Sheldrick, 1998a)'
_exptl_crystal_colour orange
_exptl_crystal_density_diffrn 1.229
_exptl_crystal_density_method 'not measured'
_exptl_crystal_description plate
_exptl_crystal_F_000 656
_exptl_crystal_size_max 0.45
_exptl_crystal_size_mid 0.35
_exptl_crystal_size_min 0.20
_refine_diff_density_max 0.358
_refine_diff_density_min -0.262
_refine_diff_density_rms 0.052
_refine_ls_extinction_method none
_refine_ls_goodness_of_fit_ref 0.999
_refine_ls_hydrogen_treatment constr
_refine_ls_matrix_type full
_refine_ls_number_parameters 91
_refine_ls_number_reflns 1989
_refine_ls_number_restraints 0
_refine_ls_restrained_S_all 0.999
_refine_ls_R_factor_all 0.0449
_refine_ls_R_factor_gt 0.0348
_refine_ls_shift/su_max 0.000
_refine_ls_shift/su_mean 0.000
_refine_ls_structure_factor_coef Fsqd
_refine_ls_weighting_details 'calc w=1/[\s^2^(Fo^2^)+(0.0261P)^2^+1.4145P] where P=(Fo^2^+2Fc^2^)/3'
_refine_ls_weighting_scheme calc
_refine_ls_wR_factor_gt 0.0761
_refine_ls_wR_factor_ref 0.0806
_reflns_number_gt 1593
_reflns_number_total 1989
_reflns_threshold_expression I>2\s(I)
_cod_data_source_file om1003732_si_003.cif
_cod_data_source_block 3
_cod_depositor_comments
;
The following automatic conversions were performed:

'_symmetry_cell_setting' value 'Orthorhombic' changed to
'orthorhombic' according to
/home/saulius/struct/CIF-dictionaries/cif_core.dic dictionary named
'cif_core.dic' version 2.4.1 from 2010-06-29.

Automatic conversion script
Id: cif_fix_values 1715 2011-07-08 13:25:40Z adriana 
;
_cod_database_code 4066259

loop_
_symmetry_equiv_pos_as_xyz
'x, y, z'
'-x+1/2, -y, z+1/2'
'-x, y+1/2, -z+1/2'
'x+1/2, -y+1/2, -z'
'-x, -y, -z'
'x-1/2, y, -z-1/2'
'x, -y-1/2, z-1/2'
'-x-1/2, y-1/2, z'

loop_
_atom_site_label
_atom_site_type_symbol
_atom_site_fract_x
_atom_site_fract_y
_atom_site_fract_z
_atom_site_U_iso_or_equiv
_atom_site_adp_type
_atom_site_occupancy
_atom_site_symmetry_multiplicity
_atom_site_calc_flag
_atom_site_refinement_flags
P1 P 0.23121(6) 0.44441(3) 0.435878(17) 0.02083(11) Uani 1 1 d .
O1 O 0.22458(17) 0.57573(9) 0.44798(5) 0.0287(3) Uani 1 1 d .
C1 C 0.4051(2) 0.40827(13) 0.37594(7) 0.0216(3) Uani 1 1 d .
C2 C 0.4645(2) 0.29060(14) 0.36558(7) 0.0248(3) Uani 1 1 d .
H2A H 0.4205 0.2294 0.3913 0.030 Uiso 1 1 calc R
C3 C 0.5899(2) 0.26531(15) 0.31659(7) 0.0293(3) Uani 1 1 d .
H3A H 0.6309 0.1872 0.3100 0.035 Uiso 1 1 calc R
C4 C 0.6539(2) 0.35576(16) 0.27761(7) 0.0300(4) Uani 1 1 d .
H4A H 0.7363 0.3381 0.2446 0.036 Uiso 1 1 calc R
C5 C 0.5953(2) 0.47253(15) 0.28772(7) 0.0293(4) Uani 1 1 d .
H5A H 0.6386 0.5332 0.2615 0.035 Uiso 1 1 calc R
C6 C 0.4720(2) 0.49943(14) 0.33696(7) 0.0249(3) Uani 1 1 d .
H6A H 0.4341 0.5781 0.3439 0.030 Uiso 1 1 calc R
C7 C 0.0087(2) 0.38590(15) 0.40680(8) 0.0305(3) Uani 1 1 d .
H7A H -0.0916 0.4018 0.4364 0.046 Uiso 1 1 calc R
H7B H 0.0203 0.3011 0.4008 0.046 Uiso 1 1 calc R
H7C H -0.0218 0.4235 0.3677 0.046 Uiso 1 1 calc R
C8 C 0.2896(2) 0.35642(14) 0.50313(7) 0.0279(3) Uani 1 1 d .
H8A H 0.4082 0.3842 0.5207 0.042 Uiso 1 1 calc R
H8B H 0.3027 0.2741 0.4911 0.042 Uiso 1 1 calc R
H8C H 0.1893 0.3638 0.5337 0.042 Uiso 1 1 calc R

loop_
_atom_site_aniso_label
_atom_site_aniso_U_11
_atom_site_aniso_U_22
_atom_site_aniso_U_33
_atom_site_aniso_U_23
_atom_site_aniso_U_13
_atom_site_aniso_U_12
P1 0.0276(2) 0.01656(18) 0.01831(18) 0.00005(13) 0.00090(14) 0.00119(14)
O1 0.0408(7) 0.0175(5) 0.0279(6) -0.0003(4) 0.0024(5) 0.0031(5)
C1 0.0225(7) 0.0222(7) 0.0201(6) -0.0005(6) -0.0026(5) -0.0011(6)
C2 0.0267(8) 0.0227(7) 0.0250(7) 0.0019(6) -0.0015(6) 0.0012(6)
C3 0.0271(8) 0.0299(8) 0.0310(8) -0.0044(7) 0.0009(6) 0.0061(7)
C4 0.0216(8) 0.0425(9) 0.0259(8) -0.0046(7) 0.0023(6) -0.0014(7)
C5 0.0277(8) 0.0355(9) 0.0246(7) 0.0030(7) -0.0001(6) -0.0092(7)
C6 0.0278(8) 0.0227(7) 0.0243(7) 0.0002(6) -0.0022(6) -0.0046(6)
C7 0.0267(8) 0.0351(9) 0.0297(8) -0.0032(7) 0.0021(6) -0.0025(7)
C8 0.0423(9) 0.0213(7) 0.0200(7) 0.0018(6) 0.0010(6) 0.0019(7)

loop_
_atom_type_symbol
_atom_type_description
_atom_type_scat_dispersion_real
_atom_type_scat_dispersion_imag
_atom_type_scat_source
C C 0.0033 0.0016 'International Tables Vol C Tables 4.2.6.8 and 6.1.1.4'
H H 0.0000 0.0000 'International Tables Vol C Tables 4.2.6.8 and 6.1.1.4'
O O 0.0106 0.0060 'International Tables Vol C Tables 4.2.6.8 and 6.1.1.4'
P P 0.1023 0.0942 'International Tables Vol C Tables 4.2.6.8 and 6.1.1.4'

loop_
_geom_angle_atom_site_label_1
_geom_angle_atom_site_label_2
_geom_angle_atom_site_label_3
_geom_angle
O1 P1 C8 114.15(7)
O1 P1 C7 113.08(8)
C8 P1 C7 105.94(8)
O1 P1 C1 111.31(7)
C8 P1 C1 107.08(7)
C7 P1 C1 104.63(7)
C6 C1 C2 119.58(14)
C6 C1 P1 118.89(11)
C2 C1 P1 121.42(11)
C3 C2 C1 119.77(14)
C3 C2 H2A 120.1
C1 C2 H2A 120.1
C4 C3 C2 120.43(15)
C4 C3 H3A 119.8
C2 C3 H3A 119.8
C3 C4 C5 119.97(15)
C3 C4 H4A 120.0
C5 C4 H4A 120.0
C4 C5 C6 120.26(15)
C4 C5 H5A 119.9
C6 C5 H5A 119.9
C5 C6 C1 119.98(15)
C5 C6 H6A 120.0
C1 C6 H6A 120.0
P1 C7 H7A 109.5
P1 C7 H7B 109.5
H7A C7 H7B 109.5
P1 C7 H7C 109.5
H7A C7 H7C 109.5
H7B C7 H7C 109.5
P1 C8 H8A 109.5
P1 C8 H8B 109.5
H8A C8 H8B 109.5
P1 C8 H8C 109.5
H8A C8 H8C 109.5
H8B C8 H8C 109.5

loop_
_geom_bond_atom_site_label_1
_geom_bond_atom_site_label_2
_geom_bond_distance
P1 O1 1.4916(11)
P1 C8 1.7889(15)
P1 C7 1.7951(16)
P1 C1 1.8094(15)
C1 C6 1.397(2)
C1 C2 1.397(2)
C2 C3 1.393(2)
C2 H2A 0.9300
C3 C4 1.384(2)
C3 H3A 0.9300
C4 C5 1.385(2)
C4 H4A 0.9300
C5 C6 1.392(2)
C5 H5A 0.9300
C6 H6A 0.9300
C7 H7A 0.9600
C7 H7B 0.9600
C7 H7C 0.9600
C8 H8A 0.9600
C8 H8B 0.9600
C8 H8C 0.9600

loop_
_geom_torsion_atom_site_label_1
_geom_torsion_atom_site_label_2
_geom_torsion_atom_site_label_3
_geom_torsion_atom_site_label_4
_geom_torsion
O1 P1 C1 C6 -16.97(14)
C8 P1 C1 C6 -142.36(12)
C7 P1 C1 C6 105.48(13)
O1 P1 C1 C2 166.87(12)
C8 P1 C1 C2 41.48(14)
C7 P1 C1 C2 -70.68(14)
C6 C1 C2 C3 0.1(2)
P1 C1 C2 C3 176.20(11)
C1 C2 C3 C4 -0.9(2)
C2 C3 C4 C5 0.9(2)
C3 C4 C5 C6 -0.1(2)
C4 C5 C6 C1 -0.7(2)
C2 C1 C6 C5 0.7(2)
P1 C1 C6 C5 -175.49(12)

loop_
_cod_related_entry_id
_cod_related_entry_database
_cod_related_entry_code
1 ChemSpider 59683
